data_7058586
loop_
_publ_author_name
'Arendt-Pindel, Agata'
'Marsza\/lek-Harych, Aleksandra'
'G\;ebarowska, El\.zbieta'
'G\;ebarowski, Tomasz'
'J\;edrzkiewicz, Dawid'
'Pl\;askowska, El\.zbieta'
'Zalewski, Dariusz'
'Gulia, Nurbey'
'Szafert, S\/lawomir'
'Ejfler, Jolanta'

_publ_section_title
;
 Design and functionalization of bioactive benzoxazines. An unexpected
 ortho-substitution effect
;
_journal_issue 30
_journal_name_full 'New Journal of Chemistry'
_journal_page_first 12042
_journal_paper_doi 10.1039/C8NJ06440G
_journal_volume 43
_journal_year 2019
_chemical_formula_moiety 'C17 H18 Br N O'
_chemical_formula_sum 'C17 H18 Br N O'
_chemical_formula_weight 332.23
_space_group_crystal_system monoclinic
_space_group_IT_number 14
_space_group_name_Hall '-P 2ybc'
_space_group_name_H-M_alt 'P 1 21/c 1'
_symmetry_space_group_name_Hall '-P 2ybc'
_symmetry_space_group_name_H-M 'P 1 21/c 1'
_atom_sites_solution_hydrogens geom
_audit_creation_method SHELXL-2017/1
_audit_update_record
;
2018-08-06 deposited with the CCDC.    2019-07-02 downloaded from the CCDC.
;
_cell_angle_alpha 90
_cell_angle_beta 92.78(4)
_cell_angle_gamma 90
_cell_formula_units_Z 4
_cell_length_a 8.529(3)
_cell_length_b 5.781(2)
_cell_length_c 29.757(9)
_cell_measurement_reflns_used 5841
_cell_measurement_temperature 100(2)
_cell_measurement_theta_max 28.3686
_cell_measurement_theta_min 3.0772
_cell_volume 1465.5(8)
_computing_cell_refinement
;
CrysAlisPro, Agilent Technologies,
Version 1.171.37.31 (release 14-01-2014 CrysAlis171 .NET)
(compiled Jan 14 2014,18:38:05)
;
_computing_data_collection
;
CrysAlisPro, Agilent Technologies,
Version 1.171.37.31 (release 14-01-2014 CrysAlis171 .NET)
(compiled Jan 14 2014,18:38:05)
;
_computing_data_reduction
;
CrysAlisPro, Agilent Technologies,
Version 1.171.37.31 (release 14-01-2014 CrysAlis171 .NET)
(compiled Jan 14 2014,18:38:05)
;
_computing_structure_refinement 'SHELXL-2014/7 (Sheldrick, 2014)'
_computing_structure_solution 'SHELXS-2013/1 (Sheldrick, 2013)'
_diffrn_ambient_temperature 100(2)
_diffrn_detector_area_resol_mean 8.3359
_diffrn_measured_fraction_theta_full 0.997
_diffrn_measured_fraction_theta_max 0.936
_diffrn_measurement_device_type 'Xcalibur, Sapphire2, large Be window'
_diffrn_measurement_method '\w scans'
_diffrn_radiation_type MoK\a
_diffrn_radiation_wavelength 0.71073
_diffrn_reflns_av_R_equivalents 0.0303
_diffrn_reflns_av_unetI/netI 0.0323
_diffrn_reflns_Laue_measured_fraction_full 0.997
_diffrn_reflns_Laue_measured_fraction_max 0.936
_diffrn_reflns_limit_h_max 11
_diffrn_reflns_limit_h_min -11
_diffrn_reflns_limit_k_max 7
_diffrn_reflns_limit_k_min -7
_diffrn_reflns_limit_l_max 21
_diffrn_reflns_limit_l_min -39
_diffrn_reflns_number 9237
_diffrn_reflns_point_group_measured_fraction_full 0.997
_diffrn_reflns_point_group_measured_fraction_max 0.936
_diffrn_reflns_theta_full 25.500
_diffrn_reflns_theta_max 28.702
_diffrn_reflns_theta_min 3.550
_diffrn_source 'Enhance (Mo) X-ray Source'
_exptl_absorpt_coefficient_mu 2.800
_exptl_absorpt_correction_T_max 0.656
_exptl_absorpt_correction_T_min 0.488
_exptl_absorpt_correction_type analytical
_exptl_absorpt_process_details
;
CrysAlisPro, Agilent Technologies,
Version 1.171.37.31 (release 14-01-2014 CrysAlis171 .NET)
(compiled Jan 14 2014,18:38:05)
Analytical numeric absorption correction using a multifaceted crystal
            model based on expressions derived by R.C. Clark & J.S. Reid.
(Clark, R. C. & Reid, J. S. (1995). Acta Cryst. A51, 887-897)
Empirical absorption correction using spherical harmonics,
 implemented in SCALE3 ABSPACK scaling algorithm.
;
_exptl_crystal_colour colourless
_exptl_crystal_density_diffrn 1.506
_exptl_crystal_description block
_exptl_crystal_F_000 680
_exptl_crystal_size_max 0.230
_exptl_crystal_size_mid 0.190
_exptl_crystal_size_min 0.150
_refine_diff_density_max 0.596
_refine_diff_density_min -0.325
_refine_diff_density_rms 0.088
_refine_ls_extinction_method none
_refine_ls_goodness_of_fit_ref 0.992
_refine_ls_hydrogen_treatment constr
_refine_ls_matrix_type full
_refine_ls_number_parameters 182
_refine_ls_number_reflns 3534
_refine_ls_number_restraints 0
_refine_ls_restrained_S_all 0.992
_refine_ls_R_factor_all 0.0425
_refine_ls_R_factor_gt 0.0351
_refine_ls_shift/su_max 0.002
_refine_ls_shift/su_mean 0.000
_refine_ls_structure_factor_coef Fsqd
_refine_ls_weighting_details 'w=1/[\s^2^(Fo^2^)+(0.0535P)^2^+0.7405P] where P=(Fo^2^+2Fc^2^)/3'
_refine_ls_weighting_scheme calc
_refine_ls_wR_factor_gt 0.0887
_refine_ls_wR_factor_ref 0.0909
_reflns_Friedel_coverage 0.000
_reflns_number_gt 2888
_reflns_number_total 3534
_reflns_threshold_expression 'I > 2\s(I)'
_cod_data_source_file c8nj06440g2.cif
_cod_data_source_block 3
_cod_depositor_comments 'Adding full bibliography for 7058586--7058596.cif.'
_cod_original_cell_volume 1465.4(8)
_cod_database_code 7058586
_shelx_shelxl_version_number 2017/1
_shelx_space_group_comment
;
The symmetry employed for this shelxl refinement is uniquely defined
by the following loop, which should always be used as a source of
symmetry information in preference to the above space-group names.
They are only intended as comments.
;
_shelx_estimated_absorpt_t_min 0.565
_shelx_estimated_absorpt_t_max 0.679

loop_
_space_group_symop_operation_xyz
'x, y, z'
'-x, y+1/2, -z+1/2'
'-x, -y, -z'
'x, -y-1/2, z-1/2'

loop_
_atom_site_label
_atom_site_type_symbol
_atom_site_fract_x
_atom_site_fract_y
_atom_site_fract_z
_atom_site_U_iso_or_equiv
_atom_site_adp_type
_atom_site_occupancy
_atom_site_site_symmetry_order
_atom_site_calc_flag
_atom_site_refinement_flags_posn
_atom_site_refinement_flags_adp
Br1 Br 0.23656(3) 0.80181(4) 0.42062(2) 0.03071(10) Uani 1 1 d . .
O1 O 0.52895(17) 0.3489(2) 0.71302(5) 0.0196(3) Uani 1 1 d . .
N1 N 0.3277(2) 0.1359(3) 0.67052(6) 0.0179(3) Uani 1 1 d . .
C1 C 0.2404(3) 0.6126(4) 0.47298(7) 0.0235(4) Uani 1 1 d . .
C2 C 0.3204(3) 0.4059(4) 0.47325(8) 0.0287(5) Uani 1 1 d . .
H2 H 0.374721 0.358297 0.447704 0.034 Uiso 1 1 calc R U
C3 C 0.3205(3) 0.2675(4) 0.51150(8) 0.0287(5) Uani 1 1 d . .
H3 H 0.376781 0.125681 0.511971 0.034 Uiso 1 1 calc R U
C4 C 0.2402(3) 0.3318(4) 0.54901(7) 0.0237(5) Uani 1 1 d . .
C5 C 0.1612(3) 0.5435(4) 0.54781(7) 0.0264(5) Uani 1 1 d . .
H5 H 0.107071 0.592030 0.573328 0.032 Uiso 1 1 calc R U
C6 C 0.1603(3) 0.6847(4) 0.50993(7) 0.0257(5) Uani 1 1 d . .
H6 H 0.105807 0.828053 0.509391 0.031 Uiso 1 1 calc R U
C7 C 0.2375(3) 0.1802(4) 0.59026(8) 0.0269(5) Uani 1 1 d . .
H7A H 0.278477 0.025140 0.582989 0.032 Uiso 1 1 calc R U
H7B H 0.127617 0.161458 0.598974 0.032 Uiso 1 1 calc R U
C8 C 0.3356(3) 0.2812(4) 0.63000(7) 0.0191(4) Uani 1 1 d . .
H8A H 0.446256 0.294647 0.621733 0.023 Uiso 1 1 calc R U
H8B H 0.296966 0.438368 0.636675 0.023 Uiso 1 1 calc R U
C9 C 0.3687(2) 0.2613(4) 0.71100(7) 0.0189(4) Uani 1 1 d . .
H9A H 0.354938 0.158510 0.737127 0.023 Uiso 1 1 calc R U
H9B H 0.295499 0.393087 0.713486 0.023 Uiso 1 1 calc R U
C10 C 0.6387(2) 0.1865(3) 0.70192(7) 0.0164(4) Uani 1 1 d . .
C11 C 0.7958(3) 0.2392(4) 0.71208(7) 0.0200(4) Uani 1 1 d . .
H11 H 0.823028 0.380771 0.726685 0.024 Uiso 1 1 calc R U
C12 C 0.9121(2) 0.0858(4) 0.70093(7) 0.0213(4) Uani 1 1 d . .
H12 H 1.018866 0.122812 0.708107 0.026 Uiso 1 1 calc R U
C13 C 0.8746(2) -0.1236(4) 0.67920(7) 0.0201(4) Uani 1 1 d . .
C14 C 0.7166(2) -0.1724(3) 0.66914(7) 0.0186(4) Uani 1 1 d . .
H14 H 0.689347 -0.313285 0.654305 0.022 Uiso 1 1 calc R U
C15 C 0.5973(2) -0.0202(3) 0.68025(6) 0.0168(4) Uani 1 1 d . .
C16 C 0.4261(2) -0.0733(4) 0.66938(7) 0.0195(4) Uani 1 1 d . .
H16A H 0.414840 -0.144017 0.639087 0.023 Uiso 1 1 calc R U
H16B H 0.389116 -0.187070 0.691364 0.023 Uiso 1 1 calc R U
C17 C 1.0026(3) -0.2881(4) 0.66648(8) 0.0248(5) Uani 1 1 d . .
H17A H 1.050713 -0.358627 0.693737 0.037 Uiso 1 1 calc R U
H17B H 1.082584 -0.203092 0.650636 0.037 Uiso 1 1 calc R U
H17C H 0.957545 -0.409416 0.646796 0.037 Uiso 1 1 calc R U

loop_
_atom_site_aniso_label
_atom_site_aniso_U_11
_atom_site_aniso_U_22
_atom_site_aniso_U_33
_atom_site_aniso_U_23
_atom_site_aniso_U_13
_atom_site_aniso_U_12
Br1 0.03933(16) 0.03333(15) 0.01949(13) 0.00625(9) 0.00160(9) -0.00217(10)
O1 0.0177(7) 0.0189(7) 0.0221(7) -0.0034(6) 0.0009(6) 0.0001(6)
N1 0.0197(8) 0.0180(8) 0.0159(8) 0.0017(6) 0.0001(7) 0.0007(7)
C1 0.0244(11) 0.0257(11) 0.0202(10) 0.0026(9) -0.0021(8) -0.0044(9)
C2 0.0324(12) 0.0296(12) 0.0248(11) -0.0002(10) 0.0066(9) 0.0011(10)
C3 0.0319(13) 0.0241(11) 0.0300(12) 0.0000(9) 0.0004(10) 0.0021(9)
C4 0.0271(11) 0.0229(11) 0.0202(10) 0.0015(8) -0.0062(8) -0.0065(9)
C5 0.0325(12) 0.0270(11) 0.0196(10) -0.0010(9) 0.0006(9) -0.0041(10)
C6 0.0307(12) 0.0239(11) 0.0220(11) 0.0014(9) -0.0014(9) 0.0012(9)
C7 0.0352(12) 0.0230(11) 0.0216(10) 0.0031(9) -0.0069(9) -0.0087(9)
C8 0.0219(10) 0.0178(9) 0.0174(10) 0.0032(8) 0.0002(8) -0.0027(8)
C9 0.0170(10) 0.0208(10) 0.0190(10) -0.0002(8) 0.0019(8) 0.0010(8)
C10 0.0198(10) 0.0149(9) 0.0147(9) 0.0028(7) 0.0017(7) 0.0028(8)
C11 0.0216(10) 0.0189(10) 0.0193(10) -0.0009(8) -0.0003(8) -0.0024(8)
C12 0.0182(10) 0.0226(10) 0.0231(10) 0.0029(8) 0.0004(8) -0.0011(8)
C13 0.0221(10) 0.0189(10) 0.0195(9) 0.0043(8) 0.0042(8) 0.0019(8)
C14 0.0235(10) 0.0148(9) 0.0174(9) 0.0011(7) 0.0007(8) -0.0002(8)
C15 0.0199(9) 0.0166(9) 0.0138(9) 0.0031(7) 0.0008(7) -0.0005(8)
C16 0.0216(10) 0.0148(9) 0.0218(10) 0.0000(8) -0.0019(8) -0.0018(8)
C17 0.0225(11) 0.0230(11) 0.0295(12) 0.0021(9) 0.0065(9) 0.0029(9)

loop_
_atom_type_symbol
_atom_type_description
_atom_type_scat_dispersion_real
_atom_type_scat_dispersion_imag
_atom_type_scat_source
C C 0.0033 0.0016 'International Tables Vol C Tables 4.2.6.8 and 6.1.1.4'
H H 0.0000 0.0000 'International Tables Vol C Tables 4.2.6.8 and 6.1.1.4'
Br Br -0.2901 2.4595 'International Tables Vol C Tables 4.2.6.8 and 6.1.1.4'
N N 0.0061 0.0033 'International Tables Vol C Tables 4.2.6.8 and 6.1.1.4'
O O 0.0106 0.0060 'International Tables Vol C Tables 4.2.6.8 and 6.1.1.4'

loop_
_geom_angle_atom_site_label_1
_geom_angle_atom_site_label_2
_geom_angle_atom_site_label_3
_geom_angle
C10 O1 C9 113.59(16)
C9 N1 C8 112.34(17)
C9 N1 C16 108.56(16)
C8 N1 C16 113.58(16)
C2 C1 C6 121.3(2)
C2 C1 Br1 119.54(17)
C6 C1 Br1 119.14(17)
C1 C2 C3 119.0(2)
C1 C2 H2 120.5
C3 C2 H2 120.5
C4 C3 C2 121.5(2)
C4 C3 H3 119.2
C2 C3 H3 119.2
C3 C4 C5 118.1(2)
C3 C4 C7 121.7(2)
C5 C4 C7 120.2(2)
C6 C5 C4 121.2(2)
C6 C5 H5 119.4
C4 C5 H5 119.4
C1 C6 C5 118.9(2)
C1 C6 H6 120.6
C5 C6 H6 120.6
C4 C7 C8 112.18(17)
C4 C7 H7A 109.2
C8 C7 H7A 109.2
C4 C7 H7B 109.2
C8 C7 H7B 109.2
H7A C7 H7B 107.9
N1 C8 C7 111.70(17)
N1 C8 H8A 109.3
C7 C8 H8A 109.3
N1 C8 H8B 109.3
C7 C8 H8B 109.3
H8A C8 H8B 107.9
N1 C9 O1 113.61(17)
N1 C9 H9A 108.8
O1 C9 H9A 108.8
N1 C9 H9B 108.8
O1 C9 H9B 108.8
H9A C9 H9B 107.7
O1 C10 C11 117.15(18)
O1 C10 C15 122.34(18)
C11 C10 C15 120.48(18)
C12 C11 C10 120.06(19)
C12 C11 H11 120.0
C10 C11 H11 120.0
C11 C12 C13 120.97(19)
C11 C12 H12 119.5
C13 C12 H12 119.5
C14 C13 C12 118.00(19)
C14 C13 C17 121.4(2)
C12 C13 C17 120.55(19)
C13 C14 C15 121.95(19)
C13 C14 H14 119.0
C15 C14 H14 119.0
C10 C15 C14 118.53(18)
C10 C15 C16 119.57(18)
C14 C15 C16 121.90(18)
N1 C16 C15 111.94(17)
N1 C16 H16A 109.2
C15 C16 H16A 109.2
N1 C16 H16B 109.2
C15 C16 H16B 109.2
H16A C16 H16B 107.9
C13 C17 H17A 109.5
C13 C17 H17B 109.5
H17A C17 H17B 109.5
C13 C17 H17C 109.5
H17A C17 H17C 109.5
H17B C17 H17C 109.5

loop_
_geom_bond_atom_site_label_1
_geom_bond_atom_site_label_2
_geom_bond_distance
Br1 C1 1.903(2)
O1 C10 1.377(2)
O1 C9 1.456(3)
N1 C9 1.434(3)
N1 C8 1.474(3)
N1 C16 1.474(3)
C1 C2 1.376(3)
C1 C6 1.386(3)
C2 C3 1.391(3)
C2 H2 0.9500
C3 C4 1.388(4)
C3 H3 0.9500
C4 C5 1.396(3)
C4 C7 1.510(3)
C5 C6 1.391(3)
C5 H5 0.9500
C6 H6 0.9500
C7 C8 1.531(3)
C7 H7A 0.9900
C7 H7B 0.9900
C8 H8A 0.9900
C8 H8B 0.9900
C9 H9A 0.9900
C9 H9B 0.9900
C10 C11 1.393(3)
C10 C15 1.395(3)
C11 C12 1.383(3)
C11 H11 0.9500
C12 C13 1.402(3)
C12 H12 0.9500
C13 C14 1.395(3)
C13 C17 1.510(3)
C14 C15 1.397(3)
C14 H14 0.9500
C15 C16 1.511(3)
C16 H16A 0.9900
C16 H16B 0.9900
C17 H17A 0.9800
C17 H17B 0.9800
C17 H17C 0.9800
